data_7029708
loop_
_publ_author_name
'Tanimoto, Hiroki'
'Nagao, Tomohiko'
'Nishiyama, Yasuhiro'
'Morimoto, Tsumoru'
'Iseda, Fumiyasu'
'Nagato, Yuko'
'Suzuka, Toshimasa'
'Tsutsumi, Ken'
'Kakiuchi, Kiyomi'

_publ_section_title
;
 Synthesis and characterization of germa[n]pericyclynes.
;
_journal_issue 22
_journal_name_full 'Dalton transactions (Cambridge, England : 2003)'
_journal_page_first 8338
_journal_page_last 8343
_journal_paper_doi 10.1039/c4dt00574k
_journal_volume 43
_journal_year 2014
_chemical_formula_moiety 'C84 H60 Ge6, C2 H4 Cl2'
_chemical_formula_sum 'C86 H64 Cl2 Ge6'
_chemical_formula_weight 1603.90
_space_group_IT_number 14
_symmetry_cell_setting monoclinic
_symmetry_Int_Tables_number 14
_symmetry_space_group_name_Hall '-P 2yn'
_symmetry_space_group_name_H-M 'P 1 21/n 1'
_atom_sites_solution_hydrogens geom
_atom_sites_solution_primary direct
_atom_sites_solution_secondary difmap
_cell_angle_alpha 90.0000
_cell_angle_beta 100.0294(7)
_cell_angle_gamma 90.0000
_cell_formula_units_Z 4
_cell_length_a 17.4400(4)
_cell_length_b 18.7148(4)
_cell_length_c 24.9080(5)
_cell_measurement_reflns_used 87208
_cell_measurement_temperature 213
_cell_measurement_theta_max 27.50
_cell_measurement_theta_min 3.10
_cell_volume 8005.4(3)
_computing_cell_refinement 'RAPID AUTO'
_computing_data_collection 'RAPID AUTO (Rigaku, ????)'
_computing_data_reduction 'RAPID AUTO'
_computing_molecular_graphics 'CrystalStructure 4.0'
_computing_publication_material 'CrystalStructure 4.0 (Rigaku, 2010)'
_computing_structure_refinement 'SHELXL97 (Sheldrick, 2008)'
_computing_structure_solution 'Il Milione (Burla, et al., 2007)'
_diffrn_ambient_temperature 213
_diffrn_detector_area_resol_mean 10.000
_diffrn_measured_fraction_theta_full 0.998
_diffrn_measured_fraction_theta_max 0.998
_diffrn_measurement_device_type 'Rigaku R-AXIS RAPID'
_diffrn_measurement_method \w
_diffrn_radiation_type 'Mo K\a'
_diffrn_radiation_wavelength 0.71075
_diffrn_reflns_av_R_equivalents 0.0490
_diffrn_reflns_limit_h_max 22
_diffrn_reflns_limit_h_min -22
_diffrn_reflns_limit_k_max 24
_diffrn_reflns_limit_k_min -24
_diffrn_reflns_limit_l_max 32
_diffrn_reflns_limit_l_min -32
_diffrn_reflns_number 139602
_diffrn_reflns_theta_full 27.49
_diffrn_reflns_theta_max 27.49
_diffrn_standards_number 0
_exptl_absorpt_coefficient_mu 2.330
_exptl_absorpt_correction_T_max 0.705
_exptl_absorpt_correction_T_min 0.505
_exptl_absorpt_correction_type multi-scan
_exptl_absorpt_process_details 'ABSCOR (Rigaku, 1995)'
_exptl_crystal_colour colorless
_exptl_crystal_density_diffrn 1.331
_exptl_crystal_density_method 'not measured'
_exptl_crystal_description block
_exptl_crystal_F_000 3224.00
_exptl_crystal_size_max 0.200
_exptl_crystal_size_mid 0.200
_exptl_crystal_size_min 0.150
_platon_squeeze_details
;
;
_refine_diff_density_max 1.990
_refine_diff_density_min -0.900
_refine_ls_extinction_method none
_refine_ls_goodness_of_fit_ref 1.110
_refine_ls_hydrogen_treatment constr
_refine_ls_number_parameters 847
_refine_ls_number_reflns 18345
_refine_ls_number_restraints 0
_refine_ls_R_factor_gt 0.0625
_refine_ls_shift/su_max 0.001
_refine_ls_structure_factor_coef Fsqd
_refine_ls_weighting_details 'w = 1/[\s^2^(Fo^2^)+(0.1179P)^2^+16.1282P] where P=(Fo^2^+2Fc^2^)/3'
_refine_ls_weighting_scheme calc
_refine_ls_wR_factor_ref 0.2211
_reflns_number_gt 14345
_reflns_number_total 18345
_reflns_threshold_expression F^2^>2.0\s(F^2^)
_cod_data_source_file c4dt00574k2.cif
_cod_data_source_block Dodecaphenylgerma(6)pericy
_cod_depositor_comments 'Adding full bibliography for 7029707--7029711.cif.'
_cod_database_code 7029708

loop_
_symmetry_equiv_pos_site_id
_symmetry_equiv_pos_as_xyz
1 +X,+Y,+Z
2 1/2-X,1/2+Y,1/2-Z
3 -X,-Y,-Z
4 1/2+X,1/2-Y,1/2+Z

loop_
_atom_site_label
_atom_site_type_symbol
_atom_site_fract_x
_atom_site_fract_y
_atom_site_fract_z
_atom_site_U_iso_or_equiv
_atom_site_adp_type
_atom_site_occupancy
_atom_site_symmetry_multiplicity
_atom_site_calc_flag
_atom_site_refinement_flags
Ge1 Ge 0.48074(3) 0.73686(3) 0.09306(2) 0.03881(14) Uani 1.0 4 d .
Ge2 Ge 0.35837(3) 0.50854(3) 0.13714(2) 0.03626(14) Uani 1.0 4 d .
Ge3 Ge 0.44754(3) 0.26694(3) 0.09325(2) 0.04236(15) Uani 1.0 4 d .
Ge4 Ge 0.65805(3) 0.48638(3) 0.36893(2) 0.03831(14) Uani 1.0 4 d .
Ge5 Ge 0.51262(3) 0.26515(3) 0.39925(2) 0.04139(14) Uani 1.0 4 d .
Ge6 Ge 0.42283(3) 0.26996(3) 0.57982(2) 0.04044(14) Uani 1.0 4 d .
Cl1 Cl 0.61107(12) 0.54824(13) 0.02516(9) 0.0912(7) Uani 1.0 4 d .
Cl2 Cl 0.37834(13) 0.52016(16) 0.47923(8) 0.1008(8) Uani 1.0 4 d .
C1 C 0.5106(3) 0.7347(3) 0.0228(2) 0.0412(11) Uani 1.0 4 d .
C2 C 0.4452(3) 0.6443(3) 0.1093(2) 0.0440(11) Uani 1.0 4 d .
C3 C 0.4170(3) 0.5891(3) 0.1209(2) 0.0432(11) Uani 1.0 4 d .
C4 C 0.4068(3) 0.4226(3) 0.1206(2) 0.0417(11) Uani 1.0 4 d .
C5 C 0.4293(3) 0.3636(3) 0.1105(2) 0.0445(11) Uani 1.0 4 d .
C6 C 0.4735(4) 0.2656(3) 0.0217(3) 0.0443(12) Uani 1.0 4 d .
C7 C 0.3899(4) 0.7977(3) 0.0879(3) 0.0478(12) Uani 1.0 4 d .
C8 C 0.3771(5) 0.8536(4) 0.0508(3) 0.075(2) Uani 1.0 4 d .
C9 C 0.3106(7) 0.8954(5) 0.0462(5) 0.108(4) Uani 1.0 4 d .
C10 C 0.2566(6) 0.8800(6) 0.0791(5) 0.103(4) Uani 1.0 4 d .
C11 C 0.2678(6) 0.8263(6) 0.1147(4) 0.093(3) Uani 1.0 4 d .
C12 C 0.3329(4) 0.7849(4) 0.1191(3) 0.0623(16) Uani 1.0 4 d .
C13 C 0.5685(4) 0.7613(3) 0.1485(3) 0.0484(12) Uani 1.0 4 d .
C14 C 0.5681(5) 0.7441(5) 0.2031(3) 0.082(3) Uani 1.0 4 d .
C15 C 0.6292(6) 0.7629(5) 0.2436(3) 0.091(3) Uani 1.0 4 d .
C16 C 0.6912(5) 0.7995(5) 0.2310(3) 0.081(3) Uani 1.0 4 d .
C17 C 0.6932(5) 0.8149(7) 0.1794(4) 0.112(4) Uani 1.0 4 d .
C18 C 0.6320(5) 0.7957(5) 0.1376(3) 0.082(3) Uani 1.0 4 d .
C19 C 0.2571(3) 0.5140(3) 0.0921(2) 0.0455(12) Uani 1.0 4 d .
C20 C 0.2252(4) 0.5786(4) 0.0741(4) 0.0725(19) Uani 1.0 4 d .
C21 C 0.1523(5) 0.5835(6) 0.0415(4) 0.099(3) Uani 1.0 4 d .
C22 C 0.1113(5) 0.5244(7) 0.0264(4) 0.102(4) Uani 1.0 4 d .
C23 C 0.1419(6) 0.4588(6) 0.0430(5) 0.111(4) Uani 1.0 4 d .
C24 C 0.2145(5) 0.4538(5) 0.0764(4) 0.088(3) Uani 1.0 4 d .
C25 C 0.3556(3) 0.5075(3) 0.2144(2) 0.0417(11) Uani 1.0 4 d .
C26 C 0.2880(4) 0.4893(4) 0.2333(3) 0.0588(15) Uani 1.0 4 d .
C27 C 0.2890(5) 0.4824(5) 0.2889(3) 0.079(3) Uani 1.0 4 d .
C28 C 0.3547(5) 0.4950(4) 0.3248(3) 0.073(2) Uani 1.0 4 d .
C29 C 0.4216(5) 0.5136(4) 0.3076(3) 0.0673(18) Uani 1.0 4 d .
C30 C 0.4224(4) 0.5196(4) 0.2519(3) 0.0564(14) Uani 1.0 4 d .
C31 C 0.3474(4) 0.2213(4) 0.0925(3) 0.0622(17) Uani 1.0 4 d .
C32 C 0.2813(6) 0.2529(6) 0.0665(6) 0.122(5) Uani 1.0 4 d .
C33 C 0.2099(8) 0.2239(9) 0.0691(9) 0.188(10) Uani 1.0 4 d .
C34 C 0.2005(10) 0.1678(12) 0.0919(9) 0.184(11) Uani 1.0 4 d .
C35 C 0.2643(12) 0.1324(9) 0.1201(6) 0.164(8) Uani 1.0 4 d .
C36 C 0.3419(7) 0.1586(6) 0.1196(4) 0.112(4) Uani 1.0 4 d .
C37 C 0.5336(4) 0.2280(3) 0.1440(3) 0.0532(14) Uani 1.0 4 d .
C38 C 0.5280(5) 0.2181(5) 0.1986(3) 0.079(3) Uani 1.0 4 d .
C39 C 0.5904(6) 0.1916(6) 0.2357(3) 0.095(3) Uani 1.0 4 d .
C40 C 0.6593(5) 0.1772(5) 0.2190(4) 0.084(3) Uani 1.0 4 d .
C41 C 0.6666(5) 0.1898(5) 0.1664(4) 0.088(3) Uani 1.0 4 d .
C42 C 0.6037(5) 0.2135(4) 0.1286(3) 0.0681(18) Uani 1.0 4 d .
C43 C 0.6214(3) 0.5756(3) 0.3918(3) 0.0457(12) Uani 1.0 4 d .
C44 C 0.5955(3) 0.4088(3) 0.3857(2) 0.0448(11) Uani 1.0 4 d .
C45 C 0.5620(3) 0.3545(3) 0.3920(2) 0.0453(12) Uani 1.0 4 d .
C46 C 0.4754(4) 0.2670(3) 0.4672(3) 0.0455(12) Uani 1.0 4 d .
C47 C 0.4544(4) 0.2698(3) 0.5100(3) 0.0464(12) Uani 1.0 4 d .
C48 C 0.3974(3) 0.3660(3) 0.5960(2) 0.0454(12) Uani 1.0 4 d .
C49 C 0.6442(3) 0.4902(3) 0.2903(2) 0.0421(11) Uani 1.0 4 d .
C50 C 0.6262(4) 0.4280(4) 0.2601(3) 0.0520(13) Uani 1.0 4 d .
C51 C 0.6136(4) 0.4310(4) 0.2033(3) 0.0655(17) Uani 1.0 4 d .
C52 C 0.6187(4) 0.4941(5) 0.1770(3) 0.071(2) Uani 1.0 4 d .
C53 C 0.6377(5) 0.5570(5) 0.2070(3) 0.0713(19) Uani 1.0 4 d .
C54 C 0.6496(4) 0.5546(4) 0.2633(3) 0.0554(14) Uani 1.0 4 d .
C55 C 0.7626(3) 0.4707(3) 0.4078(2) 0.0449(12) Uani 1.0 4 d .
C56 C 0.8250(4) 0.5085(5) 0.3934(3) 0.080(3) Uani 1.0 4 d .
C57 C 0.8997(5) 0.4986(6) 0.4224(4) 0.098(3) Uani 1.0 4 d .
C58 C 0.9110(5) 0.4514(5) 0.4668(4) 0.085(3) Uani 1.0 4 d .
C59 C 0.8506(5) 0.4126(5) 0.4801(3) 0.075(2) Uani 1.0 4 d .
C60 C 0.7767(4) 0.4231(4) 0.4513(3) 0.0571(14) Uani 1.0 4 d .
C61 C 0.4278(4) 0.2555(4) 0.3387(3) 0.0511(13) Uani 1.0 4 d .
C62 C 0.4154(4) 0.3056(4) 0.2969(3) 0.0573(14) Uani 1.0 4 d .
C63 C 0.3574(5) 0.2980(5) 0.2520(3) 0.080(3) Uani 1.0 4 d .
C64 C 0.3126(6) 0.2385(6) 0.2469(4) 0.094(3) Uani 1.0 4 d .
C65 C 0.3216(6) 0.1863(6) 0.2872(5) 0.103(3) Uani 1.0 4 d .
C66 C 0.3791(5) 0.1955(5) 0.3323(4) 0.088(3) Uani 1.0 4 d .
C67 C 0.5915(4) 0.1909(4) 0.4008(3) 0.0559(14) Uani 1.0 4 d .
C68 C 0.5706(6) 0.1210(5) 0.3944(5) 0.100(3) Uani 1.0 4 d .
C69 C 0.6262(7) 0.0678(5) 0.3934(5) 0.106(3) Uani 1.0 4 d .
C70 C 0.7023(7) 0.0858(6) 0.3985(6) 0.121(4) Uani 1.0 4 d .
C71 C 0.7225(7) 0.1532(7) 0.4038(8) 0.166(7) Uani 1.0 4 d .
C72 C 0.6665(5) 0.2066(6) 0.4029(6) 0.133(5) Uani 1.0 4 d .
C73 C 0.3306(3) 0.2114(3) 0.5764(2) 0.0410(11) Uani 1.0 4 d .
C74 C 0.2667(4) 0.2210(4) 0.5347(3) 0.0644(17) Uani 1.0 4 d .
C75 C 0.2013(4) 0.1792(5) 0.5335(3) 0.081(3) Uani 1.0 4 d .
C76 C 0.1974(5) 0.1292(4) 0.5729(3) 0.0728(19) Uani 1.0 4 d .
C77 C 0.2586(5) 0.1200(4) 0.6139(3) 0.0701(18) Uani 1.0 4 d .
C78 C 0.3257(4) 0.1603(4) 0.6149(3) 0.0542(14) Uani 1.0 4 d .
C79 C 0.5068(4) 0.2380(4) 0.6345(3) 0.0516(13) Uani 1.0 4 d .
C80 C 0.5390(4) 0.2807(5) 0.6784(3) 0.0686(18) Uani 1.0 4 d .
C81 C 0.5984(5) 0.2529(7) 0.7181(4) 0.096(3) Uani 1.0 4 d .
C82 C 0.6260(6) 0.1836(8) 0.7139(5) 0.111(4) Uani 1.0 4 d .
C83 C 0.5950(6) 0.1452(7) 0.6729(5) 0.113(4) Uani 1.0 4 d .
C84 C 0.5360(5) 0.1686(5) 0.6329(4) 0.086(3) Uani 1.0 4 d .
C85 C 0.5100(5) 0.5380(4) -0.0005(4) 0.0709(19) Uani 1.0 4 d .
C86 C 0.4804(11) 0.4727(6) 0.4926(6) 0.183(8) Uani 1.0 4 d .
H8 H 0.4140 0.8633 0.0284 0.0897 Uiso 1.0 4 calc R
H9 H 0.3023 0.9334 0.0211 0.1300 Uiso 1.0 4 calc R
H10 H 0.2113 0.9079 0.0764 0.1240 Uiso 1.0 4 calc R
H11 H 0.2305 0.8169 0.1368 0.1115 Uiso 1.0 4 calc R
H12 H 0.3393 0.7468 0.1441 0.0747 Uiso 1.0 4 calc R
H14 H 0.5253 0.7193 0.2123 0.0990 Uiso 1.0 4 calc R
H15 H 0.6280 0.7503 0.2800 0.1090 Uiso 1.0 4 calc R
H16 H 0.7321 0.8137 0.2587 0.0972 Uiso 1.0 4 calc R
H17 H 0.7365 0.8392 0.1707 0.1341 Uiso 1.0 4 calc R
H18 H 0.6352 0.8069 0.1013 0.0985 Uiso 1.0 4 calc R
H20 H 0.2535 0.6207 0.0843 0.0870 Uiso 1.0 4 calc R
H21 H 0.1318 0.6284 0.0299 0.1189 Uiso 1.0 4 calc R
H22 H 0.0617 0.5277 0.0046 0.1228 Uiso 1.0 4 calc R
H23 H 0.1137 0.4170 0.0316 0.1328 Uiso 1.0 4 calc R
H24 H 0.2345 0.4087 0.0883 0.1052 Uiso 1.0 4 calc R
H26 H 0.2415 0.4817 0.2085 0.0706 Uiso 1.0 4 calc R
H27 H 0.2435 0.4688 0.3016 0.0945 Uiso 1.0 4 calc R
H28 H 0.3542 0.4909 0.3624 0.0873 Uiso 1.0 4 calc R
H29 H 0.4671 0.5224 0.3331 0.0807 Uiso 1.0 4 calc R
H30 H 0.4688 0.5320 0.2398 0.0677 Uiso 1.0 4 calc R
H32 H 0.2844 0.2950 0.0464 0.1468 Uiso 1.0 4 calc R
H33 H 0.1654 0.2489 0.0522 0.2258 Uiso 1.0 4 calc R
H34 H 0.1503 0.1488 0.0903 0.2205 Uiso 1.0 4 calc R
H35 H 0.2572 0.0909 0.1398 0.1965 Uiso 1.0 4 calc R
H36 H 0.3863 0.1338 0.1369 0.1340 Uiso 1.0 4 calc R
H38 H 0.4813 0.2296 0.2106 0.0951 Uiso 1.0 4 calc R
H39 H 0.5852 0.1835 0.2721 0.1137 Uiso 1.0 4 calc R
H40 H 0.7014 0.1587 0.2437 0.1009 Uiso 1.0 4 calc R
H41 H 0.7149 0.1824 0.1555 0.1060 Uiso 1.0 4 calc R
H42 H 0.6093 0.2197 0.0920 0.0818 Uiso 1.0 4 calc R
H50 H 0.6227 0.3842 0.2779 0.0624 Uiso 1.0 4 calc R
H51 H 0.6014 0.3890 0.1830 0.0786 Uiso 1.0 4 calc R
H52 H 0.6096 0.4955 0.1387 0.0854 Uiso 1.0 4 calc R
H53 H 0.6422 0.6005 0.1889 0.0856 Uiso 1.0 4 calc R
H54 H 0.6615 0.5968 0.2835 0.0665 Uiso 1.0 4 calc R
H56 H 0.8164 0.5407 0.3640 0.0962 Uiso 1.0 4 calc R
H57 H 0.9421 0.5232 0.4124 0.1181 Uiso 1.0 4 calc R
H58 H 0.9610 0.4464 0.4878 0.1015 Uiso 1.0 4 calc R
H59 H 0.8594 0.3791 0.5086 0.0902 Uiso 1.0 4 calc R
H60 H 0.7349 0.3976 0.4612 0.0685 Uiso 1.0 4 calc R
H62 H 0.4477 0.3461 0.2993 0.0688 Uiso 1.0 4 calc R
H63 H 0.3491 0.3338 0.2251 0.0958 Uiso 1.0 4 calc R
H64 H 0.2747 0.2323 0.2154 0.1124 Uiso 1.0 4 calc R
H65 H 0.2893 0.1458 0.2839 0.1237 Uiso 1.0 4 calc R
H66 H 0.3859 0.1603 0.3597 0.1059 Uiso 1.0 4 calc R
H68 H 0.5177 0.1083 0.3906 0.1202 Uiso 1.0 4 calc R
H69 H 0.6110 0.0197 0.3891 0.1267 Uiso 1.0 4 calc R
H70 H 0.7403 0.0503 0.3983 0.1452 Uiso 1.0 4 calc R
H71 H 0.7754 0.1658 0.4083 0.1988 Uiso 1.0 4 calc R
H72 H 0.6820 0.2547 0.4038 0.1598 Uiso 1.0 4 calc R
H74 H 0.2683 0.2556 0.5076 0.0773 Uiso 1.0 4 calc R
H75 H 0.1586 0.1852 0.5051 0.0966 Uiso 1.0 4 calc R
H76 H 0.1524 0.1012 0.5716 0.0874 Uiso 1.0 4 calc R
H77 H 0.2557 0.0866 0.6417 0.0841 Uiso 1.0 4 calc R
H78 H 0.3688 0.1522 0.6426 0.0650 Uiso 1.0 4 calc R
H80 H 0.5211 0.3277 0.6813 0.0823 Uiso 1.0 4 calc R
H81 H 0.6199 0.2814 0.7480 0.1148 Uiso 1.0 4 calc R
H82 H 0.6663 0.1653 0.7403 0.1335 Uiso 1.0 4 calc R
H83 H 0.6138 0.0986 0.6702 0.1353 Uiso 1.0 4 calc R
H84 H 0.5151 0.1378 0.6042 0.1031 Uiso 1.0 4 calc R
H85A H 0.4795 0.5652 0.0221 0.0850 Uiso 1.0 4 calc R
H85B H 0.4978 0.5562 -0.0379 0.0850 Uiso 1.0 4 calc R
H86A H 0.4843 0.4366 0.5214 0.2194 Uiso 1.0 4 calc R
H86B H 0.4938 0.4515 0.4594 0.2194 Uiso 1.0 4 calc R

loop_
_atom_site_aniso_label
_atom_site_aniso_U_11
_atom_site_aniso_U_22
_atom_site_aniso_U_33
_atom_site_aniso_U_12
_atom_site_aniso_U_13
_atom_site_aniso_U_23
Ge1 0.0422(3) 0.0372(3) 0.0382(3) -0.0044(2) 0.0102(2) 0.0013(2)
Ge2 0.0397(3) 0.0333(3) 0.0374(3) -0.00050(19) 0.0109(2) 0.00021(19)
Ge3 0.0515(4) 0.0358(3) 0.0430(3) 0.0023(3) 0.0169(3) -0.0020(2)
Ge4 0.0383(3) 0.0408(3) 0.0360(3) -0.0030(2) 0.0068(2) -0.0005(2)
Ge5 0.0459(3) 0.0401(3) 0.0405(3) -0.0031(2) 0.0139(3) -0.0011(2)
Ge6 0.0433(3) 0.0408(3) 0.0386(3) -0.0024(2) 0.0111(3) 0.0001(2)
Cl1 0.0762(12) 0.1026(15) 0.0861(13) -0.0210(11) -0.0098(10) 0.0366(12)
Cl2 0.0758(13) 0.157(3) 0.0663(11) 0.0252(14) 0.0031(10) -0.0256(13)
C1 0.043(3) 0.036(3) 0.045(3) -0.001(2) 0.011(3) 0.003(2)
C2 0.044(3) 0.044(3) 0.044(3) -0.004(3) 0.007(3) 0.005(3)
C3 0.043(3) 0.040(3) 0.047(3) -0.001(2) 0.007(3) 0.003(2)
C4 0.047(3) 0.041(3) 0.039(3) -0.001(2) 0.013(2) 0.000(2)
C5 0.050(3) 0.041(3) 0.043(3) 0.004(3) 0.009(3) -0.001(2)
C6 0.048(3) 0.039(3) 0.048(3) 0.000(2) 0.015(3) -0.002(2)
C7 0.052(3) 0.045(3) 0.049(3) 0.005(3) 0.016(3) -0.000(3)
C8 0.083(5) 0.062(4) 0.087(5) 0.021(4) 0.036(4) 0.024(4)
C9 0.123(8) 0.089(6) 0.116(8) 0.051(6) 0.028(7) 0.030(6)
C10 0.099(7) 0.100(7) 0.118(8) 0.051(6) 0.039(6) 0.001(6)
C11 0.079(6) 0.102(7) 0.108(7) 0.013(5) 0.045(5) -0.010(6)
C12 0.063(4) 0.064(4) 0.066(4) 0.006(3) 0.027(3) 0.001(3)
C13 0.048(3) 0.051(3) 0.046(3) -0.008(3) 0.005(3) 0.002(3)
C14 0.089(6) 0.110(7) 0.050(4) -0.035(5) 0.019(4) -0.008(4)
C15 0.119(8) 0.097(6) 0.050(4) -0.024(6) -0.001(5) -0.007(4)
C16 0.080(5) 0.089(6) 0.065(5) -0.024(5) -0.012(4) -0.007(4)
C17 0.067(5) 0.163(10) 0.092(6) -0.056(6) -0.021(5) 0.035(7)
C18 0.074(5) 0.112(7) 0.055(4) -0.037(5) -0.002(4) 0.021(4)
C19 0.043(3) 0.054(3) 0.042(3) -0.003(3) 0.014(3) 0.002(3)
C20 0.058(4) 0.061(4) 0.093(5) 0.008(3) -0.003(4) 0.010(4)
C21 0.066(5) 0.106(7) 0.117(7) 0.019(5) -0.008(5) 0.044(6)
C22 0.052(5) 0.148(10) 0.099(7) -0.017(6) -0.011(4) 0.037(7)
C23 0.074(6) 0.093(7) 0.150(9) -0.029(5) -0.023(6) -0.014(7)
C24 0.070(5) 0.072(5) 0.112(7) -0.008(4) -0.011(5) 0.001(5)
C25 0.049(3) 0.037(3) 0.041(3) -0.000(2) 0.013(3) -0.004(2)
C26 0.052(4) 0.079(5) 0.048(3) -0.013(3) 0.018(3) -0.011(3)
C27 0.076(5) 0.114(7) 0.056(4) -0.016(5) 0.037(4) -0.013(4)
C28 0.092(6) 0.093(6) 0.036(3) 0.007(5) 0.020(4) -0.008(3)
C29 0.069(5) 0.083(5) 0.046(4) 0.008(4) -0.002(3) -0.008(3)
C30 0.053(4) 0.066(4) 0.049(3) -0.001(3) 0.009(3) 0.000(3)
C31 0.071(5) 0.055(4) 0.069(4) -0.019(3) 0.037(4) -0.025(3)
C32 0.064(6) 0.075(6) 0.230(14) -0.011(5) 0.029(7) -0.033(7)
C33 0.087(8) 0.129(11) 0.36(3) -0.040(8) 0.071(12) -0.125(15)
C34 0.134(12) 0.200(19) 0.25(2) -0.100(13) 0.114(14) -0.153(17)
C35 0.240(18) 0.152(13) 0.121(10) -0.136(14) 0.092(12) -0.030(9)
C36 0.157(10) 0.107(7) 0.080(6) -0.075(7) 0.045(6) -0.010(5)
C37 0.064(4) 0.046(3) 0.050(3) 0.009(3) 0.011(3) -0.004(3)
C38 0.089(6) 0.107(6) 0.044(4) 0.034(5) 0.019(4) 0.007(4)
C39 0.096(7) 0.133(8) 0.052(4) 0.020(6) 0.005(4) 0.015(5)
C40 0.088(6) 0.084(6) 0.075(5) 0.026(5) -0.001(4) 0.013(4)
C41 0.070(5) 0.092(6) 0.101(7) 0.024(5) 0.009(5) 0.005(5)
C42 0.072(5) 0.070(5) 0.066(4) 0.019(4) 0.023(4) 0.013(4)
C43 0.043(3) 0.046(3) 0.047(3) -0.003(3) 0.005(3) -0.003(3)
C44 0.046(3) 0.049(3) 0.041(3) -0.005(3) 0.011(3) -0.001(3)
C45 0.047(3) 0.047(3) 0.043(3) -0.006(3) 0.012(3) -0.003(3)
C46 0.050(3) 0.039(3) 0.050(3) -0.004(3) 0.017(3) 0.002(3)
C47 0.051(3) 0.040(3) 0.050(3) -0.006(3) 0.016(3) -0.003(3)
C48 0.047(3) 0.046(3) 0.044(3) -0.005(3) 0.010(3) -0.005(3)
C49 0.035(3) 0.051(3) 0.042(3) 0.001(2) 0.008(2) 0.003(3)
C50 0.048(3) 0.059(4) 0.048(3) 0.001(3) 0.006(3) -0.007(3)
C51 0.065(4) 0.082(5) 0.048(4) 0.008(4) 0.006(3) -0.016(4)
C52 0.063(4) 0.113(7) 0.038(3) 0.015(4) 0.012(3) 0.003(4)
C53 0.074(5) 0.086(5) 0.056(4) 0.008(4) 0.019(4) 0.027(4)
C54 0.058(4) 0.059(4) 0.050(3) -0.001(3) 0.013(3) 0.009(3)
C55 0.043(3) 0.053(3) 0.038(3) -0.001(3) 0.007(2) -0.001(3)
C56 0.053(4) 0.106(6) 0.076(5) -0.024(4) -0.001(4) 0.029(5)
C57 0.050(4) 0.135(8) 0.108(7) -0.017(5) 0.006(5) 0.019(6)
C58 0.063(5) 0.107(7) 0.075(5) 0.015(5) -0.014(4) -0.000(5)
C59 0.069(5) 0.092(6) 0.060(4) 0.018(4) -0.001(4) 0.011(4)
C60 0.057(4) 0.061(4) 0.052(3) 0.011(3) 0.007(3) 0.002(3)
C61 0.048(3) 0.050(3) 0.056(4) 0.001(3) 0.011(3) -0.008(3)
C62 0.055(4) 0.067(4) 0.049(3) 0.008(3) 0.009(3) -0.001(3)
C63 0.072(5) 0.104(7) 0.060(4) 0.016(5) 0.002(4) -0.004(4)
C64 0.074(6) 0.115(8) 0.082(6) 0.030(5) -0.013(5) -0.039(6)
C65 0.082(6) 0.084(6) 0.130(8) -0.017(5) -0.017(6) -0.027(6)
C66 0.082(6) 0.067(5) 0.108(7) -0.027(4) -0.007(5) 0.007(5)
C67 0.064(4) 0.053(4) 0.051(3) 0.011(3) 0.009(3) -0.001(3)
C68 0.087(6) 0.063(5) 0.154(9) 0.014(5) 0.031(6) -0.008(5)
C69 0.105(8) 0.056(5) 0.155(10) 0.013(5) 0.019(7) -0.017(5)
C70 0.083(7) 0.093(7) 0.182(12) 0.039(6) 0.009(7) -0.021(7)
C71 0.065(6) 0.100(9) 0.32(2) 0.021(6) -0.008(9) -0.035(11)
C72 0.055(5) 0.070(6) 0.263(16) 0.007(4) -0.002(7) -0.035(8)
C73 0.041(3) 0.043(3) 0.040(3) -0.003(2) 0.008(2) -0.000(2)
C74 0.046(4) 0.085(5) 0.061(4) -0.004(3) 0.004(3) 0.022(4)
C75 0.050(4) 0.111(7) 0.075(5) -0.014(4) -0.005(4) 0.008(5)
C76 0.063(4) 0.079(5) 0.075(5) -0.025(4) 0.009(4) -0.004(4)
C77 0.073(5) 0.060(4) 0.078(5) -0.018(4) 0.014(4) 0.015(4)
C78 0.058(4) 0.057(4) 0.045(3) -0.008(3) 0.002(3) 0.009(3)
C79 0.039(3) 0.064(4) 0.051(3) 0.003(3) 0.006(3) 0.003(3)
C80 0.054(4) 0.091(5) 0.059(4) -0.007(4) 0.004(3) 0.002(4)
C81 0.061(5) 0.159(10) 0.061(5) -0.012(6) -0.006(4) 0.002(5)
C82 0.064(6) 0.161(11) 0.100(7) 0.018(7) -0.010(5) 0.044(8)
C83 0.077(6) 0.117(8) 0.137(9) 0.030(6) -0.002(6) 0.034(7)
C84 0.084(6) 0.074(5) 0.091(6) 0.022(5) -0.010(5) 0.001(4)
C85 0.077(5) 0.048(4) 0.090(5) 0.007(4) 0.020(4) 0.013(4)
C86 0.34(3) 0.057(6) 0.188(14) -0.019(10) 0.147(16) -0.021(7)

loop_
_atom_type_symbol
_atom_type_description
_atom_type_scat_dispersion_real
_atom_type_scat_dispersion_imag
_atom_type_scat_source
C C 0.0033 0.0016
;
International Tables for Crystallography
(1992, Vol. C, Tables 4.2.6.8 and 6.1.1.4)
;
H H 0.0000 0.0000
;
International Tables for Crystallography
(1992, Vol. C, Table 6.1.1.4)
;
Ge Ge 0.1547 1.8001
;
International Tables for Crystallography
(1992, Vol. C, Tables 4.2.6.8 and 6.1.1.4)
;
Cl Cl 0.1484 0.1585
;
International Tables for Crystallography
(1992, Vol. C, Tables 4.2.6.8 and 6.1.1.4)
;

loop_
_geom_angle_atom_site_label_1
_geom_angle_atom_site_label_2
_geom_angle_atom_site_label_3
_geom_angle
_geom_angle_publ_flag
_geom_angle_site_symmetry_1
_geom_angle_site_symmetry_3
C1 Ge1 C2 109.0(3) yes . .
C1 Ge1 C7 107.6(3) yes . .
C1 Ge1 C13 110.6(3) yes . .
C2 Ge1 C7 104.8(3) yes . .
C2 Ge1 C13 108.1(3) yes . .
C7 Ge1 C13 116.5(3) yes . .
C3 Ge2 C4 110.5(3) yes . .
C3 Ge2 C19 107.9(3) yes . .
C3 Ge2 C25 109.0(3) yes . .
C4 Ge2 C19 108.5(3) yes . .
C4 Ge2 C25 107.3(3) yes . .
C19 Ge2 C25 113.7(3) yes . .
C5 Ge3 C6 107.4(3) yes . .
C5 Ge3 C31 103.6(3) yes . .
C5 Ge3 C37 110.7(3) yes . .
C6 Ge3 C31 110.1(3) yes . .
C6 Ge3 C37 108.8(3) yes . .
C31 Ge3 C37 115.9(3) yes . .
C43 Ge4 C44 111.5(3) yes . .
C43 Ge4 C49 106.3(3) yes . .
C43 Ge4 C55 108.6(3) yes . .
C44 Ge4 C49 105.9(3) yes . .
C44 Ge4 C55 107.5(3) yes . .
C49 Ge4 C55 117.0(3) yes . .
C45 Ge5 C46 107.2(3) yes . .
C45 Ge5 C61 107.8(3) yes . .
C45 Ge5 C67 107.4(3) yes . .
C46 Ge5 C61 111.1(3) yes . .
C46 Ge5 C67 109.9(3) yes . .
C61 Ge5 C67 113.1(3) yes . .
C47 Ge6 C48 107.9(3) yes . .
C47 Ge6 C73 109.1(3) yes . .
C47 Ge6 C79 109.9(3) yes . .
C48 Ge6 C73 108.7(3) yes . .
C48 Ge6 C79 108.7(3) yes . .
C73 Ge6 C79 112.4(3) yes . .
Ge1 C1 C6 177.5(5) yes . 3_665
Ge1 C2 C3 174.0(5) yes . .
Ge2 C3 C2 171.8(5) yes . .
Ge2 C4 C5 172.0(5) yes . .
Ge3 C5 C4 170.8(5) yes . .
Ge3 C6 C1 179.4(5) yes . 3_665
Ge1 C7 C8 121.5(6) yes . .
Ge1 C7 C12 121.3(5) yes . .
C8 C7 C12 117.2(6) yes . .
C7 C8 C9 121.0(8) yes . .
C8 C9 C10 118.6(9) yes . .
C9 C10 C11 121.2(10) yes . .
C10 C11 C12 120.4(10) yes . .
C7 C12 C11 121.7(7) yes . .
Ge1 C13 C14 120.2(5) yes . .
Ge1 C13 C18 123.0(5) yes . .
C14 C13 C18 116.8(6) yes . .
C13 C14 C15 121.2(8) yes . .
C14 C15 C16 120.2(8) yes . .
C15 C16 C17 119.3(8) yes . .
C16 C17 C18 121.4(9) yes . .
C13 C18 C17 121.1(8) yes . .
Ge2 C19 C20 121.0(5) yes . .
Ge2 C19 C24 121.3(5) yes . .
C20 C19 C24 117.7(6) yes . .
C19 C20 C21 121.7(7) yes . .
C20 C21 C22 120.1(9) yes . .
C21 C22 C23 119.7(8) yes . .
C22 C23 C24 120.3(9) yes . .
C19 C24 C23 120.4(8) yes . .
Ge2 C25 C26 120.6(4) yes . .
Ge2 C25 C30 120.5(5) yes . .
C26 C25 C30 118.7(6) yes . .
C25 C26 C27 119.8(6) yes . .
C26 C27 C28 120.6(8) yes . .
C27 C28 C29 121.0(7) yes . .
C28 C29 C30 119.5(6) yes . .
C25 C30 C29 120.5(7) yes . .
Ge3 C31 C32 120.1(7) yes . .
Ge3 C31 C36 120.9(7) yes . .
C32 C31 C36 118.9(9) yes . .
C31 C32 C33 120.6(12) yes . .
C32 C33 C34 124.0(14) yes . .
C33 C34 C35 119.3(16) yes . .
C34 C35 C36 120.6(15) yes . .
C31 C36 C35 116.3(10) yes . .
Ge3 C37 C38 120.8(6) yes . .
Ge3 C37 C42 121.4(5) yes . .
C38 C37 C42 117.7(6) yes . .
C37 C38 C39 121.1(8) yes . .
C38 C39 C40 119.7(8) yes . .
C39 C40 C41 119.7(8) yes . .
C40 C41 C42 121.0(9) yes . .
C37 C42 C41 120.6(7) yes . .
Ge4 C43 C48 174.8(6) yes . 3_666
Ge4 C44 C45 171.0(6) yes . .
Ge5 C45 C44 176.3(6) yes . .
Ge5 C46 C47 177.6(5) yes . .
Ge6 C47 C46 177.3(5) yes . .
Ge6 C48 C43 176.0(6) yes . 3_666
Ge4 C49 C50 119.7(4) yes . .
Ge4 C49 C54 121.0(4) yes . .
C50 C49 C54 119.3(5) yes . .
C49 C50 C51 119.8(6) yes . .
C50 C51 C52 120.7(7) yes . .
C51 C52 C53 120.1(6) yes . .
C52 C53 C54 119.5(7) yes . .
C49 C54 C53 120.6(6) yes . .
Ge4 C55 C56 120.3(5) yes . .
Ge4 C55 C60 120.7(5) yes . .
C56 C55 C60 119.0(6) yes . .
C55 C56 C57 120.1(8) yes . .
C56 C57 C58 119.0(9) yes . .
C57 C58 C59 121.1(7) yes . .
C58 C59 C60 119.4(7) yes . .
C55 C60 C59 121.3(7) yes . .
Ge5 C61 C62 121.4(5) yes . .
Ge5 C61 C66 122.0(5) yes . .
C62 C61 C66 116.4(6) yes . .
C61 C62 C63 122.4(7) yes . .
C62 C63 C64 119.4(8) yes . .
C63 C64 C65 121.3(8) yes . .
C64 C65 C66 118.4(9) yes . .
C61 C66 C65 122.1(8) yes . .
Ge5 C67 C68 120.6(6) yes . .
Ge5 C67 C72 121.8(6) yes . .
C68 C67 C72 117.3(8) yes . .
C67 C68 C69 121.0(9) yes . .
C68 C69 C70 119.7(9) yes . .
C69 C70 C71 119.4(11) yes . .
C70 C71 C72 120.9(11) yes . .
C67 C72 C71 121.5(9) yes . .
Ge6 C73 C74 120.6(5) yes . .
Ge6 C73 C78 121.2(4) yes . .
C74 C73 C78 118.2(6) yes . .
C73 C74 C75 119.5(7) yes . .
C74 C75 C76 121.1(7) yes . .
C75 C76 C77 119.9(7) yes . .
C76 C77 C78 119.7(7) yes . .
C73 C78 C77 121.6(6) yes . .
Ge6 C79 C80 122.2(5) yes . .
Ge6 C79 C84 120.4(5) yes . .
C80 C79 C84 117.3(6) yes . .
C79 C80 C81 119.3(8) yes . .
C80 C81 C82 120.9(9) yes . .
C81 C82 C83 118.4(10) yes . .
C82 C83 C84 123.8(11) yes . .
C79 C84 C83 120.2(8) yes . .
Cl1 C85 C85 108.8(5) yes . 3_665
Cl2 C86 C86 96.6(11) yes . 3_666
C7 C8 H8 119.505 no . .
C9 C8 H8 119.509 no . .
C8 C9 H9 120.693 no . .
C10 C9 H9 120.686 no . .
C9 C10 H10 119.411 no . .
C11 C10 H10 119.425 no . .
C10 C11 H11 119.805 no . .
C12 C11 H11 119.804 no . .
C7 C12 H12 119.156 no . .
C11 C12 H12 119.171 no . .
C13 C14 H14 119.384 no . .
C15 C14 H14 119.404 no . .
C14 C15 H15 119.914 no . .
C16 C15 H15 119.910 no . .
C15 C16 H16 120.346 no . .
C17 C16 H16 120.357 no . .
C16 C17 H17 119.311 no . .
C18 C17 H17 119.316 no . .
C13 C18 H18 119.439 no . .
C17 C18 H18 119.452 no . .
C19 C20 H20 119.146 no . .
C21 C20 H20 119.154 no . .
C20 C21 H21 119.926 no . .
C22 C21 H21 119.931 no . .
C21 C22 H22 120.139 no . .
C23 C22 H22 120.162 no . .
C22 C23 H23 119.840 no . .
C24 C23 H23 119.835 no . .
C19 C24 H24 119.780 no . .
C23 C24 H24 119.780 no . .
C25 C26 H26 120.110 no . .
C27 C26 H26 120.093 no . .
C26 C27 H27 119.703 no . .
C28 C27 H27 119.703 no . .
C27 C28 H28 119.515 no . .
C29 C28 H28 119.512 no . .
C28 C29 H29 120.268 no . .
C30 C29 H29 120.241 no . .
C25 C30 H30 119.777 no . .
C29 C30 H30 119.760 no . .
C31 C32 H32 119.681 no . .
C33 C32 H32 119.676 no . .
C32 C33 H33 117.981 no . .
C34 C33 H33 117.980 no . .
C33 C34 H34 120.360 no . .
C35 C34 H34 120.348 no . .
C34 C35 H35 119.690 no . .
C36 C35 H35 119.684 no . .
C31 C36 H36 121.841 no . .
C35 C36 H36 121.842 no . .
C37 C38 H38 119.468 no . .
C39 C38 H38 119.459 no . .
C38 C39 H39 120.125 no . .
C40 C39 H39 120.127 no . .
C39 C40 H40 120.123 no . .
C41 C40 H40 120.142 no . .
C40 C41 H41 119.516 no . .
C42 C41 H41 119.494 no . .
C37 C42 H42 119.700 no . .
C41 C42 H42 119.711 no . .
C49 C50 H50 120.100 no . .
C51 C50 H50 120.118 no . .
C50 C51 H51 119.641 no . .
C52 C51 H51 119.634 no . .
C51 C52 H52 119.933 no . .
C53 C52 H52 119.936 no . .
C52 C53 H53 120.278 no . .
C54 C53 H53 120.267 no . .
C49 C54 H54 119.725 no . .
C53 C54 H54 119.718 no . .
C55 C56 H56 119.925 no . .
C57 C56 H56 119.925 no . .
C56 C57 H57 120.508 no . .
C58 C57 H57 120.508 no . .
C57 C58 H58 119.452 no . .
C59 C58 H58 119.447 no . .
C58 C59 H59 120.307 no . .
C60 C59 H59 120.317 no . .
C55 C60 H60 119.376 no . .
C59 C60 H60 119.358 no . .
C61 C62 H62 118.818 no . .
C63 C62 H62 118.822 no . .
C62 C63 H63 120.285 no . .
C64 C63 H63 120.276 no . .
C63 C64 H64 119.367 no . .
C65 C64 H64 119.379 no . .
C64 C65 H65 120.776 no . .
C66 C65 H65 120.801 no . .
C61 C66 H66 118.956 no . .
C65 C66 H66 118.960 no . .
C67 C68 H68 119.486 no . .
C69 C68 H68 119.498 no . .
C68 C69 H69 120.151 no . .
C70 C69 H69 120.166 no . .
C69 C70 H70 120.275 no . .
C71 C70 H70 120.287 no . .
C70 C71 H71 119.575 no . .
C72 C71 H71 119.575 no . .
C67 C72 H72 119.244 no . .
C71 C72 H72 119.255 no . .
C73 C74 H74 120.240 no . .
C75 C74 H74 120.228 no . .
C74 C75 H75 119.447 no . .
C76 C75 H75 119.437 no . .
C75 C76 H76 120.055 no . .
C77 C76 H76 120.058 no . .
C76 C77 H77 120.156 no . .
C78 C77 H77 120.156 no . .
C73 C78 H78 119.219 no . .
C77 C78 H78 119.221 no . .
C79 C80 H80 120.371 no . .
C81 C80 H80 120.377 no . .
C80 C81 H81 119.533 no . .
C82 C81 H81 119.523 no . .
C81 C82 H82 120.787 no . .
C83 C82 H82 120.797 no . .
C82 C83 H83 118.092 no . .
C84 C83 H83 118.085 no . .
C79 C84 H84 119.882 no . .
C83 C84 H84 119.877 no . .
Cl1 C85 H85A 109.927 no . .
Cl1 C85 H85B 109.927 no . .
C85 C85 H85A 109.923 no 3_665 .
C85 C85 H85B 109.918 no 3_665 .
H85A C85 H85B 108.315 no . .
Cl2 C86 H86A 112.449 no . .
Cl2 C86 H86B 112.437 no . .
C86 C86 H86A 112.451 no 3_666 .
C86 C86 H86B 112.440 no 3_666 .
H86A C86 H86B 109.989 no . .

loop_
_geom_bond_atom_site_label_1
_geom_bond_atom_site_label_2
_geom_bond_distance
_geom_bond_publ_flag
_geom_bond_site_symmetry_2
Ge1 C1 1.912(6) yes .
Ge1 C2 1.906(6) yes .
Ge1 C7 1.937(6) yes .
Ge1 C13 1.930(6) yes .
Ge2 C3 1.904(6) yes .
Ge2 C4 1.896(6) yes .
Ge2 C19 1.924(5) yes .
Ge2 C25 1.934(6) yes .
Ge3 C5 1.900(6) yes .
Ge3 C6 1.914(6) yes .
Ge3 C31 1.941(7) yes .
Ge3 C37 1.929(6) yes .
Ge4 C43 1.910(6) yes .
Ge4 C44 1.906(6) yes .
Ge4 C49 1.932(6) yes .
Ge4 C55 1.933(5) yes .
Ge5 C45 1.903(6) yes .
Ge5 C46 1.916(7) yes .
Ge5 C61 1.929(6) yes .
Ge5 C67 1.951(7) yes .
Ge6 C47 1.915(6) yes .
Ge6 C48 1.911(6) yes .
Ge6 C73 1.936(5) yes .
Ge6 C79 1.915(6) yes .
Cl1 C85 1.778(8) yes .
Cl2 C86 1.965(18) yes .
C1 C6 1.187(8) yes 3_665
C2 C3 1.202(8) yes .
C4 C5 1.211(8) yes .
C7 C8 1.389(9) yes .
C7 C12 1.385(10) yes .
C8 C9 1.387(13) yes .
C9 C10 1.382(16) yes .
C10 C11 1.330(15) yes .
C11 C12 1.363(12) yes .
C13 C14 1.398(10) yes .
C13 C18 1.348(11) yes .
C14 C15 1.379(12) yes .
C15 C16 1.363(14) yes .
C16 C17 1.322(13) yes .
C17 C18 1.404(11) yes .
C19 C20 1.372(9) yes .
C19 C24 1.369(10) yes .
C20 C21 1.389(11) yes .
C21 C22 1.334(15) yes .
C22 C23 1.373(16) yes .
C23 C24 1.392(12) yes .
C25 C26 1.386(9) yes .
C25 C30 1.378(8) yes .
C26 C27 1.388(10) yes .
C27 C28 1.346(10) yes .
C28 C29 1.356(12) yes .
C29 C30 1.396(9) yes .
C31 C32 1.356(12) yes .
C31 C36 1.366(12) yes .
C32 C33 1.369(18) yes .
C33 C34 1.22(3) yes .
C34 C35 1.38(3) yes .
C35 C36 1.44(3) yes .
C37 C38 1.393(10) yes .
C37 C42 1.372(11) yes .
C38 C39 1.391(12) yes .
C39 C40 1.364(14) yes .
C40 C41 1.357(13) yes .
C41 C42 1.389(11) yes .
C43 C48 1.196(8) yes 3_666
C44 C45 1.197(8) yes .
C46 C47 1.186(9) yes .
C49 C50 1.392(8) yes .
C49 C54 1.392(9) yes .
C50 C51 1.393(9) yes .
C51 C52 1.361(11) yes .
C52 C53 1.402(11) yes .
C53 C54 1.383(9) yes .
C55 C56 1.396(10) yes .
C55 C60 1.391(8) yes .
C56 C57 1.387(11) yes .
C57 C58 1.403(14) yes .
C58 C59 1.368(13) yes .
C59 C60 1.375(10) yes .
C61 C62 1.390(9) yes .
C61 C66 1.400(10) yes .
C62 C63 1.377(9) yes .
C63 C64 1.353(14) yes .
C64 C65 1.391(15) yes .
C65 C66 1.380(13) yes .
C67 C68 1.360(11) yes .
C67 C72 1.332(12) yes .
C68 C69 1.393(14) yes .
C69 C70 1.353(16) yes .
C70 C71 1.310(17) yes .
C71 C72 1.394(16) yes .
C73 C74 1.396(8) yes .
C73 C78 1.367(8) yes .
C74 C75 1.379(11) yes .
C75 C76 1.366(12) yes .
C76 C77 1.353(10) yes .
C77 C78 1.388(10) yes .
C79 C80 1.389(9) yes .
C79 C84 1.398(11) yes .
C80 C81 1.403(11) yes .
C81 C82 1.393(18) yes .
C82 C83 1.287(17) yes .
C83 C84 1.374(13) yes .
C85 C85 1.464(10) yes 3_665
C86 C86 1.249(19) yes 3_666
C8 H8 0.940 no .
C9 H9 0.940 no .
C10 H10 0.940 no .
C11 H11 0.940 no .
C12 H12 0.940 no .
C14 H14 0.940 no .
C15 H15 0.940 no .
C16 H16 0.940 no .
C17 H17 0.940 no .
C18 H18 0.940 no .
C20 H20 0.940 no .
C21 H21 0.940 no .
C22 H22 0.940 no .
C23 H23 0.940 no .
C24 H24 0.940 no .
C26 H26 0.940 no .
C27 H27 0.940 no .
C28 H28 0.940 no .
C29 H29 0.940 no .
C30 H30 0.940 no .
C32 H32 0.940 no .
C33 H33 0.940 no .
C34 H34 0.940 no .
C35 H35 0.940 no .
C36 H36 0.940 no .
C38 H38 0.940 no .
C39 H39 0.940 no .
C40 H40 0.940 no .
C41 H41 0.940 no .
C42 H42 0.940 no .
C50 H50 0.940 no .
C51 H51 0.940 no .
C52 H52 0.940 no .
C53 H53 0.940 no .
C54 H54 0.940 no .
C56 H56 0.940 no .
C57 H57 0.940 no .
C58 H58 0.940 no .
C59 H59 0.940 no .
C60 H60 0.940 no .
C62 H62 0.940 no .
C63 H63 0.940 no .
C64 H64 0.940 no .
C65 H65 0.940 no .
C66 H66 0.940 no .
C68 H68 0.940 no .
C69 H69 0.940 no .
C70 H70 0.940 no .
C71 H71 0.940 no .
C72 H72 0.940 no .
C74 H74 0.940 no .
C75 H75 0.940 no .
C76 H76 0.940 no .
C77 H77 0.940 no .
C78 H78 0.940 no .
C80 H80 0.940 no .
C81 H81 0.940 no .
C82 H82 0.940 no .
C83 H83 0.940 no .
C84 H84 0.940 no .
C85 H85A 0.980 no .
C85 H85B 0.980 no .
C86 H86A 0.980 no .
C86 H86B 0.980 no .

loop_
_geom_contact_atom_site_label_1
_geom_contact_atom_site_label_2
_geom_contact_distance
_geom_contact_publ_flag
_geom_contact_site_symmetry_2
C1 C8 3.381(10) no .
C1 C18 3.442(9) no .
C2 C12 3.314(9) no .
C2 C14 3.434(10) no .
C3 C20 3.350(9) no .
C3 C30 3.497(8) no .
C4 C24 3.393(10) no .
C5 C32 3.344(11) no .
C6 C42 3.329(9) no .
C7 C10 2.764(12) no .
C8 C11 2.736(14) no .
C9 C12 2.735(12) no .
C13 C16 2.788(10) no .
C14 C17 2.704(14) no .
C15 C18 2.720(11) no .
C19 C22 2.780(10) no .
C19 C26 3.494(8) no .
C20 C23 2.712(13) no .
C21 C24 2.738(13) no .
C25 C28 2.762(9) no .
C26 C29 2.751(9) no .
C27 C30 2.737(11) no .
C31 C34 2.749(19) no .
C32 C35 2.66(2) no .
C33 C36 2.714(18) no .
C36 C37 3.539(14) no .
C37 C40 2.787(10) no .
C38 C41 2.727(13) no .
C39 C42 2.750(11) no .
C43 C54 3.344(9) no .
C44 C50 3.284(8) no .
C44 C60 3.306(8) no .
C45 C62 3.299(8) no .
C45 C72 3.299(11) no .
C47 C74 3.555(9) no .
C48 C80 3.330(9) no .
C49 C52 2.780(9) no .
C50 C53 2.776(10) no .
C51 C54 2.765(10) no .
C55 C58 2.768(10) no .
C56 C59 2.783(11) no .
C57 C60 2.768(12) no .
C61 C64 2.786(10) no .
C62 C65 2.752(12) no .
C63 C66 2.751(13) no .
C67 C70 2.764(13) no .
C68 C71 2.687(15) no .
C69 C72 2.690(13) no .
C73 C76 2.774(9) no .
C74 C77 2.753(11) no .
C75 C78 2.721(9) no .
C78 C79 3.434(9) no .
C79 C82 2.798(12) no .
C80 C83 2.728(15) no .
C81 C84 2.716(13) no .
Cl1 C70 3.543(11) no 2_655
Cl2 C34 3.44(2) no 2_555
Cl2 C44 3.573(6) no 3_666
C16 C40 3.530(12) no 2_655
C34 Cl2 3.44(2) no 2_545
C40 C16 3.530(12) no 2_645
C44 Cl2 3.573(6) no 3_666
C64 C82 3.530(14) no 4_454
C70 Cl1 3.543(11) no 2_645
C82 C64 3.530(14) no 4_555
Ge1 H8 2.9821 no .
Ge1 H12 2.9701 no .
Ge1 H14 2.9552 no .
Ge1 H18 2.9713 no .
Ge2 H20 2.9406 no .
Ge2 H24 2.9533 no .
Ge2 H26 2.9708 no .
Ge2 H30 2.9539 no .
Ge3 H32 2.9279 no .
Ge3 H36 2.9889 no .
Ge3 H38 2.9638 no .
Ge3 H42 2.9621 no .
Ge4 H50 2.9490 no .
Ge4 H54 2.9734 no .
Ge4 H56 2.9649 no .
Ge4 H60 2.9616 no .
Ge5 H62 2.9657 no .
Ge5 H66 2.9921 no .
Ge5 H68 2.9451 no .
Ge5 H72 2.9423 no .
Ge6 H74 2.9808 no .
Ge6 H78 2.9502 no .
Ge6 H80 2.9974 no .
Ge6 H84 2.9562 no .
Cl1 H85A 2.7811 no 3_665
Cl1 H85B 2.7811 no 3_665
Cl2 H86A 2.5305 no 3_666
Cl2 H86B 2.5306 no 3_666
C1 H8 2.9550 no .
C1 H18 2.9819 no .
C1 H42 3.3453 no 3_665
C2 H12 2.8965 no .
C2 H14 3.0431 no .
C2 H20 3.3213 no .
C3 H12 3.3389 no .
C3 H20 2.8993 no .
C3 H30 3.1293 no .
C4 H24 2.9847 no .
C4 H32 3.5063 no .
C5 H24 3.4507 no .
C5 H32 3.0288 no .
C5 H38 3.5426 no .
C6 H8 3.4740 no 3_665
C6 H18 3.5769 no 3_665
C6 H32 3.5027 no .
C6 H42 2.8222 no .
C7 H9 3.2649 no .
C7 H11 3.2438 no .
C8 H10 3.2306 no .
C8 H12 3.2195 no .
C9 H11 3.2108 no .
C10 H8 3.2304 no .
C10 H12 3.1775 no .
C11 H9 3.2085 no .
C12 H8 3.2210 no .
C12 H10 3.1840 no .
C12 H20 3.4199 no .
C13 H15 3.2646 no .
C13 H17 3.2324 no .
C14 H16 3.2277 no .
C14 H18 3.1970 no .
C15 H17 3.1672 no .
C16 H14 3.2197 no .
C16 H18 3.2117 no .
C17 H15 3.1648 no .
C18 H14 3.1895 no .
C18 H16 3.2295 no .
C19 H21 3.2524 no .
C19 H23 3.2407 no .
C19 H26 3.0195 no .
C20 H22 3.2126 no .
C20 H24 3.2003 no .
C21 H23 3.1869 no .
C22 H20 3.1986 no .
C22 H24 3.2436 no .
C23 H21 3.1933 no .
C24 H20 3.1961 no .
C24 H22 3.2487 no .
C24 H26 3.2833 no .
C24 H32 3.3444 no .
C25 H27 3.2467 no .
C25 H29 3.2550 no .
C26 H28 3.2214 no .
C26 H30 3.2294 no .
C27 H29 3.1987 no .
C28 H26 3.2190 no .
C28 H30 3.2228 no .
C29 H27 3.1967 no .
C30 H26 3.2304 no .
C30 H28 3.2272 no .
C31 H33 3.2002 no .
C31 H35 3.2355 no .
C31 H38 3.4273 no .
C32 H24 3.1021 no .
C32 H34 3.1369 no .
C32 H36 3.2057 no .
C33 H24 3.5074 no .
C33 H35 3.0791 no .
C34 H32 3.1105 no .
C34 H36 3.2996 no .
C35 H33 3.0933 no .
C36 H32 3.1946 no .
C36 H34 3.2993 no .
C36 H38 3.3020 no .
C37 H36 3.0947 no .
C37 H39 3.2688 no .
C37 H41 3.2398 no .
C38 H36 3.1047 no .
C38 H40 3.2342 no .
C38 H42 3.2217 no .
C39 H41 3.1999 no .
C40 H38 3.2261 no .
C40 H42 3.2308 no .
C41 H39 3.2031 no .
C42 H38 3.2169 no .
C42 H40 3.2378 no .
C43 H54 2.9280 no .
C43 H80 3.3447 no 3_666
C44 H50 2.8438 no .
C44 H60 2.8108 no .
C44 H62 3.2748 no .
C44 H72 3.2481 no .
C45 H50 3.2495 no .
C45 H60 3.3021 no .
C45 H62 2.7806 no .
C45 H72 2.7814 no .
C46 H66 3.4848 no .
C47 H74 3.2480 no .
C47 H84 3.4450 no .
C48 H54 3.4086 no 3_666
C48 H74 3.5295 no .
C48 H80 2.8436 no .
C49 H51 3.2558 no .
C49 H53 3.2577 no .
C49 H56 3.3697 no .
C50 H52 3.2414 no .
C50 H54 3.2505 no .
C51 H53 3.2408 no .
C52 H50 3.2381 no .
C52 H54 3.2546 no .
C53 H51 3.2433 no .
C54 H50 3.2530 no .
C54 H52 3.2530 no .
C54 H56 3.5036 no .
C55 H57 3.2634 no .
C55 H59 3.2579 no .
C56 H58 3.2500 no .
C56 H60 3.2499 no .
C57 H59 3.2612 no .
C58 H56 3.2556 no .
C58 H60 3.2135 no .
C59 H57 3.2577 no .
C60 H56 3.2525 no .
C60 H58 3.2146 no .
C61 H63 3.2673 no .
C61 H65 3.2809 no .
C61 H68 3.3187 no .
C62 H64 3.2054 no .
C62 H66 3.2230 no .
C63 H65 3.2374 no .
C64 H62 3.1986 no .
C64 H66 3.2281 no .
C65 H63 3.2396 no .
C66 H62 3.2240 no .
C66 H64 3.2291 no .
C66 H68 3.0633 no .
C67 H66 3.5997 no .
C67 H69 3.2403 no .
C67 H71 3.2147 no .
C68 H66 3.2698 no .
C68 H70 3.2284 no .
C68 H72 3.1525 no .
C69 H71 3.1506 no .
C70 H68 3.2176 no .
C70 H72 3.1860 no .
C71 H69 3.1477 no .
C72 H68 3.1506 no .
C72 H70 3.2060 no .
C73 H75 3.2454 no .
C73 H77 3.2471 no .
C73 H84 3.4580 no .
C74 H76 3.2372 no .
C74 H78 3.2219 no .
C75 H77 3.2043 no .
C76 H74 3.2365 no .
C76 H78 3.2118 no .
C77 H75 3.1977 no .
C78 H74 3.2237 no .
C78 H76 3.2223 no .
C78 H84 3.3865 no .
C79 H78 2.9297 no .
C79 H81 3.2554 no .
C79 H83 3.2411 no .
C80 H82 3.2835 no .
C80 H84 3.2357 no .
C81 H83 3.1541 no .
C82 H80 3.2797 no .
C82 H84 3.1778 no .
C83 H81 3.1464 no .
C84 H78 2.9840 no .
C84 H80 3.2400 no .
C84 H82 3.1962 no .
H8 H9 2.3296 no .
H8 H42 3.3375 no 3_665
H9 H10 2.3235 no .
H10 H11 2.2595 no .
H11 H12 2.2887 no .
H12 H14 3.4292 no .
H12 H20 3.0407 no .
H14 H15 2.3092 no .
H15 H16 2.3069 no .
H16 H17 2.2576 no .
H17 H18 2.3259 no .
H20 H21 2.3154 no .
H21 H22 2.2749 no .
H22 H23 2.3136 no .
H23 H24 2.3271 no .
H23 H33 3.2884 no .
H24 H26 3.2736 no .
H24 H32 2.5863 no .
H24 H33 3.2911 no .
H26 H27 2.3249 no .
H27 H28 2.2752 no .
H28 H29 2.2931 no .
H29 H30 2.3357 no .
H32 H33 2.2762 no .
H33 H34 2.1372 no .
H34 H35 2.3180 no .
H35 H36 2.4026 no .
H36 H38 2.8759 no .
H38 H39 2.3250 no .
H39 H40 2.3072 no .
H40 H41 2.2929 no .
H41 H42 2.3180 no .
H50 H51 2.3300 no .
H50 H62 3.2668 no .
H51 H52 2.2944 no .
H52 H53 2.3453 no .
H53 H54 2.3223 no .
H54 H56 3.2453 no .
H56 H57 2.3333 no .
H57 H58 2.3428 no .
H58 H59 2.3049 no .
H59 H60 2.3102 no .
H60 H72 3.0952 no .
H62 H63 2.3047 no .
H63 H64 2.2882 no .
H64 H65 2.3330 no .
H65 H66 2.3169 no .
H66 H68 2.4915 no .
H68 H69 2.3282 no .
H69 H70 2.2989 no .
H70 H71 2.2477 no .
H71 H72 2.3188 no .
H74 H75 2.3147 no .
H75 H76 2.2989 no .
H76 H77 2.2957 no .
H77 H78 2.3199 no .
H78 H84 2.8903 no .
H80 H81 2.3418 no .
H81 H82 2.3377 no .
H82 H83 2.2115 no .
H83 H84 2.2847 no .
H85A H85A 2.8178 no 3_665
H85A H85B 2.3271 no 3_665
H85B H85B 2.8177 no 3_665
H86A H86A 2.6962 no 3_666
H86A H86B 2.1662 no 3_666
H86B H86B 2.6963 no 3_666
Ge1 H75 3.2788 no 2_555
Ge4 H17 3.5457 no 2_645
Ge4 H29 3.3619 no .
Cl1 H52 3.0006 no .
Cl1 H70 2.9385 no 2_655
Cl1 H71 3.2195 no 2_655
Cl1 H76 3.0635 no 4_554
Cl2 H9 3.5432 no 2_545
Cl2 H10 2.8326 no 2_545
Cl2 H28 2.9196 no .
Cl2 H34 2.9572 no 2_555
Cl2 H60 3.0804 no 3_666
C1 H75 3.0553 no 2_555
C1 H85A 3.2184 no .
C2 H75 3.1921 no 2_555
C2 H85A 2.7802 no .
C3 H85A 2.8965 no .
C4 H51 3.5328 no .
C4 H63 3.3861 no .
C4 H85B 2.8924 no 3_665
C5 H51 3.2558 no .
C5 H63 3.4371 no .
C5 H85B 2.8179 no 3_665
C6 H59 3.3429 no 4_454
C6 H75 3.4494 no 4_554
C6 H85A 3.4937 no 3_665
C6 H85B 3.3868 no 3_665
C7 H74 3.4052 no 2_555
C7 H75 3.1353 no 2_555
C8 H58 3.5852 no 2_655
C8 H74 3.2580 no 2_555
C8 H75 3.4573 no 2_555
C9 H74 3.1434 no 2_555
C10 H27 3.4058 no 2_555
C10 H28 3.3398 no 2_555
C10 H74 3.1529 no 2_555
C11 H27 3.4127 no 2_555
C11 H74 3.2791 no 2_555
C11 H82 3.5981 no 3_666
C12 H74 3.3818 no 2_555
C12 H81 3.4954 no 3_666
C13 H53 3.3569 no .
C14 H53 3.0290 no .
C15 H40 3.5078 no 2_655
C15 H53 3.3529 no .
C15 H54 3.2823 no .
C15 H78 3.2450 no 3_666
C16 H40 3.2306 no 2_655
C17 H50 3.4550 no 2_655
C17 H72 3.4465 no 2_655
C18 H71 3.2352 no 2_655
C20 H66 3.1492 no 2_555
C21 H66 3.0244 no 2_555
C22 H22 3.1378 no 3_565
C22 H69 3.5160 no 4_454
C23 H22 3.5525 no 3_565
C23 H83 3.4616 no 4_454
C23 H84 3.4145 no 4_454
C24 H83 3.3067 no 4_454
C25 H63 3.2666 no .
C26 H63 3.1190 no .
C26 H65 3.2205 no 2_555
C26 H83 3.5688 no 4_454
C27 H35 2.9025 no 2_555
C27 H63 3.4549 no .
C27 H82 3.5761 no 4_454
C28 H10 3.3214 no 2_545
C28 H34 3.5802 no 2_555
C28 H35 2.8991 no 2_555
C28 H62 3.3418 no .
C29 H62 3.1812 no .
C29 H80 3.1304 no 3_666
C30 H62 3.4582 no .
C30 H80 3.3668 no 3_666
C31 H59 2.8449 no 4_454
C31 H64 3.5190 no .
C32 H59 3.2746 no 4_454
C34 H64 3.3484 no .
C35 H28 3.4349 no 2_545
C35 H59 3.4792 no 4_454
C35 H64 3.0036 no .
C36 H59 2.9190 no 4_454
C36 H64 3.1554 no .
C37 H51 3.3194 no .
C38 H51 3.4911 no .
C40 H16 3.1706 no 2_645
C40 H54 3.4805 no 2_645
C40 H56 3.3594 no 2_645
C41 H16 3.2904 no 2_645
C41 H54 3.5034 no 2_645
C41 H56 2.9201 no 2_645
C42 H51 3.5559 no .
C42 H56 3.5131 no 2_645
C43 H29 2.9984 no .
C43 H86A 3.0845 no 3_666
C44 H29 3.1984 no .
C44 H86B 2.8813 no .
C45 H86B 2.8689 no .
C46 H21 3.2044 no 2_545
C46 H86A 3.4426 no .
C46 H86B 3.4770 no .
C47 H21 3.1185 no 2_545
C47 H86A 3.1701 no .
C48 H29 3.4069 no 3_666
C48 H86A 2.9116 no .
C49 H17 3.5421 no 2_645
C49 H29 3.4910 no .
C49 H30 3.1969 no .
C50 H16 3.3611 no 2_645
C50 H17 3.1669 no 2_645
C50 H30 3.3319 no .
C51 H16 3.4740 no 2_645
C51 H30 3.4026 no .
C51 H76 3.5165 no 4_554
C51 H77 3.1516 no 4_554
C52 H30 3.3484 no .
C52 H70 3.5038 no 2_655
C52 H76 3.3113 no 4_554
C52 H77 3.0811 no 4_554
C53 H30 3.2249 no .
C53 H40 3.4355 no 2_655
C54 H30 3.1344 no .
C54 H40 3.2764 no 2_655
C55 H9 3.3147 no 4_565
C55 H17 3.1447 no 2_645
C55 H18 3.5724 no 2_645
C56 H9 3.4500 no 4_565
C56 H41 3.5019 no 2_655
C57 H9 3.4658 no 4_565
C57 H58 3.1740 no 3_766
C58 H8 3.4520 no 2_645
C58 H9 3.3114 no 4_565
C58 H18 3.2194 no 2_645
C58 H58 3.0059 no 3_766
C59 H9 3.2179 no 4_565
C59 H18 2.8736 no 2_645
C60 H9 3.1888 no 4_565
C60 H17 3.3919 no 2_645
C60 H18 3.0826 no 2_645
C61 H11 3.1452 no 2_545
C61 H38 3.5102 no .
C62 H11 3.2719 no 2_545
C62 H38 2.9697 no .
C63 H11 3.4091 no 2_545
C63 H38 2.8538 no .
C63 H82 3.3660 no 4_454
C64 H11 3.4447 no 2_545
C64 H38 3.2288 no .
C64 H81 3.3866 no 4_454
C64 H82 3.1039 no 4_454
C65 H11 3.3121 no 2_545
C65 H81 3.5348 no 4_454
C66 H11 3.1495 no 2_545
C67 H39 3.1916 no .
C68 H23 3.4438 no 4_555
C68 H39 3.3136 no .
C69 H23 3.4996 no 4_555
C70 H77 3.4940 no 3_656
C72 H39 3.3463 no .
C73 H15 3.5962 no 3_666
C73 H21 3.2336 no 2_545
C74 H20 3.4726 no 2_545
C74 H21 3.1170 no 2_545
C74 H42 3.4886 no 4_455
C75 H20 3.3513 no 2_545
C75 H42 3.0149 no 4_455
C76 H42 3.2934 no 4_455
C76 H51 3.4690 no 4_455
C76 H52 3.3697 no 4_455
C76 H70 3.5641 no 3_656
C77 H16 3.3852 no 3_666
C77 H51 3.4851 no 4_455
C77 H52 3.5172 no 4_455
C77 H69 3.4751 no 3_656
C77 H70 3.2025 no 3_656
C78 H15 3.0944 no 3_666
C78 H16 3.5054 no 3_666
C78 H69 3.5514 no 3_656
C79 H15 3.4428 no 3_666
C79 H34 3.5947 no 4_555
C80 H14 3.1201 no 3_666
C80 H15 3.3085 no 3_666
C80 H34 3.4352 no 4_555
C81 H12 3.4160 no 3_666
C81 H14 3.0382 no 3_666
C81 H64 3.0995 no 4_555
C82 H64 3.0277 no 4_555
C83 H26 3.4891 no 4_555
C84 H23 3.4574 no 4_555
C85 H76 3.2875 no 2_555
H8 C58 3.4520 no 2_655
H8 H58 2.7632 no 2_655
H9 Cl2 3.5432 no 2_555
H9 C55 3.3147 no 4_464
H9 C56 3.4500 no 4_464
H9 C57 3.4658 no 4_464
H9 C58 3.3114 no 4_464
H9 C59 3.2179 no 4_464
H9 C60 3.1888 no 4_464
H9 H74 3.5759 no 2_555
H10 Cl2 2.8326 no 2_555
H10 C28 3.3214 no 2_555
H10 H27 3.2143 no 2_555
H10 H28 2.5800 no 2_555
H10 H74 3.5886 no 2_555
H11 C61 3.1452 no 2_555
H11 C62 3.2719 no 2_555
H11 C63 3.4091 no 2_555
H11 C64 3.4447 no 2_555
H11 C65 3.3121 no 2_555
H11 C66 3.1495 no 2_555
H11 H27 3.2253 no 2_555
H11 H28 3.5774 no 2_555
H11 H66 3.5751 no 2_555
H11 H82 3.2855 no 3_666
H12 C81 3.4160 no 3_666
H12 H81 2.7099 no 3_666
H12 H82 3.3331 no 3_666
H14 C80 3.1201 no 3_666
H14 C81 3.0382 no 3_666
H14 H53 3.1382 no .
H14 H54 3.5463 no .
H14 H80 3.0319 no 3_666
H14 H81 2.8746 no 3_666
H15 C73 3.5962 no 3_666
H15 C78 3.0944 no 3_666
H15 C79 3.4428 no 3_666
H15 C80 3.3085 no 3_666
H15 H40 3.5706 no 2_655
H15 H41 3.1881 no 2_655
H15 H54 2.9305 no .
H15 H78 2.6481 no 3_666
H15 H80 3.2699 no 3_666
H16 C40 3.1706 no 2_655
H16 C41 3.2904 no 2_655
H16 C50 3.3611 no 2_655
H16 C51 3.4740 no 2_655
H16 C77 3.3852 no 3_666
H16 C78 3.5054 no 3_666
H16 H40 3.1279 no 2_655
H16 H41 3.2819 no 2_655
H16 H50 3.1279 no 2_655
H16 H51 3.3256 no 2_655
H16 H77 3.0841 no 3_666
H16 H78 3.3259 no 3_666
H17 Ge4 3.5457 no 2_655
H17 C49 3.5421 no 2_655
H17 C50 3.1669 no 2_655
H17 C55 3.1447 no 2_655
H17 C60 3.3919 no 2_655
H17 H50 2.6995 no 2_655
H17 H60 3.5783 no 2_655
H17 H72 2.9796 no 2_655
H18 C55 3.5724 no 2_655
H18 C58 3.2194 no 2_655
H18 C59 2.8736 no 2_655
H18 C60 3.0826 no 2_655
H18 H59 3.0685 no 2_655
H18 H60 3.4146 no 2_655
H18 H71 3.0973 no 2_655
H18 H72 3.3574 no 2_655
H20 C74 3.4726 no 2_555
H20 C75 3.3513 no 2_555
H20 H65 3.5239 no 2_555
H20 H66 3.0969 no 2_555
H20 H74 3.3843 no 2_555
H20 H75 3.1551 no 2_555
H21 C46 3.2044 no 2_555
H21 C47 3.1185 no 2_555
H21 C73 3.2336 no 2_555
H21 C74 3.1170 no 2_555
H21 H66 2.8828 no 2_555
H21 H68 3.5582 no 2_555
H21 H74 3.1857 no 2_555
H22 C22 3.1378 no 3_565
H22 C23 3.5525 no 3_565
H22 H22 2.3651 no 3_565
H22 H23 3.2078 no 3_565
H22 H68 3.5045 no 2_555
H22 H69 3.2635 no 4_454
H22 H84 3.4810 no 2_555
H23 C68 3.4438 no 4_454
H23 C69 3.4996 no 4_454
H23 C84 3.4574 no 4_454
H23 H22 3.2078 no 3_565
H23 H83 3.4641 no 4_454
H23 H84 2.8913 no 4_454
H24 H83 3.1790 no 4_454
H26 C83 3.4891 no 4_454
H26 H63 3.3293 no .
H26 H65 3.1291 no 2_555
H26 H82 3.2068 no 4_454
H26 H83 2.7177 no 4_454
H27 C10 3.4058 no 2_545
H27 C11 3.4127 no 2_545
H27 H10 3.2143 no 2_545
H27 H11 3.2253 no 2_545
H27 H35 2.7124 no 2_555
H27 H82 3.1185 no 4_454
H28 Cl2 2.9196 no .
H28 C10 3.3398 no 2_545
H28 C35 3.4349 no 2_555
H28 H10 2.5800 no 2_545
H28 H11 3.5774 no 2_545
H28 H34 3.1872 no 2_555
H28 H35 2.6916 no 2_555
H28 H86B 3.2034 no .
H29 Ge4 3.3619 no .
H29 C43 2.9984 no .
H29 C44 3.1984 no .
H29 C48 3.4069 no 3_666
H29 C49 3.4910 no .
H29 H62 3.4091 no .
H29 H80 2.8404 no 3_666
H29 H86B 3.3717 no .
H30 C49 3.1969 no .
H30 C50 3.3319 no .
H30 C51 3.4026 no .
H30 C52 3.3484 no .
H30 C53 3.2249 no .
H30 C54 3.1344 no .
H30 H54 3.5598 no .
H30 H80 3.2660 no 3_666
H32 H71 3.4962 no 4_454
H34 Cl2 2.9572 no 2_545
H34 C28 3.5802 no 2_545
H34 C79 3.5947 no 4_454
H34 C80 3.4352 no 4_454
H34 H28 3.1872 no 2_545
H34 H80 3.4909 no 4_454
H34 H86A 3.4849 no 4_454
H35 C27 2.9025 no 2_545
H35 C28 2.8991 no 2_545
H35 H27 2.7124 no 2_545
H35 H28 2.6916 no 2_545
H35 H64 3.2329 no .
H36 H59 3.1570 no 4_454
H36 H64 3.5123 no .
H38 C61 3.5102 no .
H38 C62 2.9697 no .
H38 C63 2.8538 no .
H38 C64 3.2288 no .
H38 H62 3.2281 no .
H38 H63 3.0892 no .
H39 C67 3.1916 no .
H39 C68 3.3136 no .
H39 C72 3.3463 no .
H40 C15 3.5078 no 2_645
H40 C16 3.2306 no 2_645
H40 C53 3.4355 no 2_645
H40 C54 3.2764 no 2_645
H40 H15 3.5706 no 2_645
H40 H16 3.1279 no 2_645
H40 H53 3.1378 no 2_645
H40 H54 2.8438 no 2_645
H40 H56 3.4473 no 2_645
H41 C56 3.5019 no 2_645
H41 H15 3.1881 no 2_645
H41 H16 3.2819 no 2_645
H41 H54 2.8940 no 2_645
H41 H56 2.7334 no 2_645
H42 C74 3.4886 no 4_554
H42 C75 3.0149 no 4_554
H42 C76 3.2934 no 4_554
H42 H75 3.0386 no 4_554
H42 H76 3.4929 no 4_554
H50 C17 3.4550 no 2_645
H50 H16 3.1279 no 2_645
H50 H17 2.6995 no 2_645
H51 C4 3.5328 no .
H51 C5 3.2558 no .
H51 C37 3.3194 no .
H51 C38 3.4911 no .
H51 C42 3.5559 no .
H51 C76 3.4690 no 4_554
H51 C77 3.4851 no 4_554
H51 H16 3.3256 no 2_645
H51 H76 3.0636 no 4_554
H51 H77 3.0780 no 4_554
H52 Cl1 3.0006 no .
H52 C76 3.3697 no 4_554
H52 C77 3.5172 no 4_554
H52 H70 3.0978 no 2_655
H52 H76 2.6585 no 4_554
H52 H77 2.9652 no 4_554
H52 H85B 3.0193 no 3_665
H53 C13 3.3569 no .
H53 C14 3.0290 no .
H53 C15 3.3529 no .
H53 H14 3.1382 no .
H53 H40 3.1378 no 2_655
H53 H70 3.3700 no 2_655
H53 H71 3.2604 no 2_655
H54 C15 3.2823 no .
H54 C40 3.4805 no 2_655
H54 C41 3.5034 no 2_655
H54 H14 3.5463 no .
H54 H15 2.9305 no .
H54 H30 3.5598 no .
H54 H40 2.8438 no 2_655
H54 H41 2.8940 no 2_655
H56 C40 3.3594 no 2_655
H56 C41 2.9201 no 2_655
H56 C42 3.5131 no 2_655
H56 H40 3.4473 no 2_655
H56 H41 2.7334 no 2_655
H57 H58 2.8110 no 3_766
H58 C8 3.5852 no 2_645
H58 C57 3.1740 no 3_766
H58 C58 3.0059 no 3_766
H58 H8 2.7632 no 2_645
H58 H57 2.8110 no 3_766
H58 H58 2.4407 no 3_766
H59 C6 3.3429 no 4_555
H59 C31 2.8449 no 4_555
H59 C32 3.2746 no 4_555
H59 C35 3.4792 no 4_555
H59 C36 2.9190 no 4_555
H59 H18 3.0685 no 2_645
H59 H36 3.1570 no 4_555
H60 Cl2 3.0804 no 3_666
H60 H17 3.5783 no 2_645
H60 H18 3.4146 no 2_645
H62 C28 3.3418 no .
H62 C29 3.1812 no .
H62 C30 3.4582 no .
H62 H29 3.4091 no .
H62 H38 3.2281 no .
H63 C4 3.3861 no .
H63 C5 3.4371 no .
H63 C25 3.2666 no .
H63 C26 3.1190 no .
H63 C27 3.4549 no .
H63 H26 3.3293 no .
H63 H38 3.0892 no .
H63 H82 3.2750 no 4_454
H64 C31 3.5190 no .
H64 C34 3.3484 no .
H64 C35 3.0036 no .
H64 C36 3.1554 no .
H64 C81 3.0995 no 4_454
H64 C82 3.0277 no 4_454
H64 H35 3.2329 no .
H64 H36 3.5123 no .
H64 H81 2.9625 no 4_454
H64 H82 2.8347 no 4_454
H65 C26 3.2205 no 2_545
H65 H20 3.5239 no 2_545
H65 H26 3.1291 no 2_545
H65 H81 3.2338 no 4_454
H66 C20 3.1492 no 2_545
H66 C21 3.0244 no 2_545
H66 H11 3.5751 no 2_545
H66 H20 3.0969 no 2_545
H66 H21 2.8828 no 2_545
H68 H21 3.5582 no 2_545
H68 H22 3.5045 no 2_545
H69 C22 3.5160 no 4_555
H69 C77 3.4751 no 3_656
H69 C78 3.5514 no 3_656
H69 H22 3.2635 no 4_555
H69 H77 3.2514 no 3_656
H69 H78 3.3460 no 3_656
H70 Cl1 2.9385 no 2_645
H70 C52 3.5038 no 2_645
H70 C76 3.5641 no 3_656
H70 C77 3.2025 no 3_656
H70 H52 3.0978 no 2_645
H70 H53 3.3700 no 2_645
H70 H76 3.4076 no 3_656
H70 H77 2.7534 no 3_656
H71 Cl1 3.2195 no 2_645
H71 C18 3.2352 no 2_645
H71 H18 3.0973 no 2_645
H71 H32 3.4962 no 4_555
H71 H53 3.2604 no 2_645
H72 C17 3.4465 no 2_645
H72 H17 2.9796 no 2_645
H72 H18 3.3574 no 2_645
H74 C7 3.4052 no 2_545
H74 C8 3.2580 no 2_545
H74 C9 3.1434 no 2_545
H74 C10 3.1529 no 2_545
H74 C11 3.2791 no 2_545
H74 C12 3.3818 no 2_545
H74 H9 3.5759 no 2_545
H74 H10 3.5886 no 2_545
H74 H20 3.3843 no 2_545
H74 H21 3.1857 no 2_545
H75 Ge1 3.2788 no 2_545
H75 C1 3.0553 no 2_545
H75 C2 3.1921 no 2_545
H75 C6 3.4494 no 4_455
H75 C7 3.1353 no 2_545
H75 C8 3.4573 no 2_545
H75 H20 3.1551 no 2_545
H75 H42 3.0386 no 4_455
H75 H85A 3.2772 no 2_545
H76 Cl1 3.0635 no 4_455
H76 C51 3.5165 no 4_455
H76 C52 3.3113 no 4_455
H76 C85 3.2875 no 2_545
H76 H42 3.4929 no 4_455
H76 H51 3.0636 no 4_455
H76 H52 2.6585 no 4_455
H76 H70 3.4076 no 3_656
H76 H85A 3.0521 no 2_545
H76 H85B 2.7404 no 2_545
H77 C51 3.1516 no 4_455
H77 C52 3.0811 no 4_455
H77 C70 3.4940 no 3_656
H77 H16 3.0841 no 3_666
H77 H51 3.0780 no 4_455
H77 H52 2.9652 no 4_455
H77 H69 3.2514 no 3_656
H77 H70 2.7534 no 3_656
H78 C15 3.2450 no 3_666
H78 H15 2.6481 no 3_666
H78 H16 3.3259 no 3_666
H78 H69 3.3460 no 3_656
H80 C29 3.1304 no 3_666
H80 C30 3.3668 no 3_666
H80 H14 3.0319 no 3_666
H80 H15 3.2699 no 3_666
H80 H29 2.8404 no 3_666
H80 H30 3.2660 no 3_666
H80 H34 3.4909 no 4_555
H81 C12 3.4954 no 3_666
H81 C64 3.3866 no 4_555
H81 C65 3.5348 no 4_555
H81 H12 2.7099 no 3_666
H81 H14 2.8746 no 3_666
H81 H64 2.9625 no 4_555
H81 H65 3.2338 no 4_555
H82 C11 3.5981 no 3_666
H82 C27 3.5761 no 4_555
H82 C63 3.3660 no 4_555
H82 C64 3.1039 no 4_555
H82 H11 3.2855 no 3_666
H82 H12 3.3331 no 3_666
H82 H26 3.2068 no 4_555
H82 H27 3.1185 no 4_555
H82 H63 3.2750 no 4_555
H82 H64 2.8347 no 4_555
H83 C23 3.4616 no 4_555
H83 C24 3.3067 no 4_555
H83 C26 3.5688 no 4_555
H83 H23 3.4641 no 4_555
H83 H24 3.1790 no 4_555
H83 H26 2.7177 no 4_555
H84 C23 3.4145 no 4_555
H84 H22 3.4810 no 2_545
H84 H23 2.8913 no 4_555
H85A C1 3.2184 no .
H85A C2 2.7802 no .
H85A C3 2.8965 no .
H85A C6 3.4937 no 3_665
H85A H75 3.2772 no 2_555
H85A H76 3.0521 no 2_555
H85B C4 2.8924 no 3_665
H85B C5 2.8179 no 3_665
H85B C6 3.3868 no 3_665
H85B H52 3.0193 no 3_665
H85B H76 2.7404 no 2_555
H86A C43 3.0845 no 3_666
H86A C46 3.4426 no .
H86A C47 3.1701 no .
H86A C48 2.9116 no .
H86A H34 3.4849 no 4_555
H86B C44 2.8813 no .
H86B C45 2.8689 no .
H86B C46 3.4770 no .
H86B H28 3.2034 no .
H86B H29 3.3717 no .

loop_
_geom_torsion_atom_site_label_1
_geom_torsion_atom_site_label_2
_geom_torsion_atom_site_label_3
_geom_torsion_atom_site_label_4
_geom_torsion
_geom_torsion_publ_flag
C1 Ge1 C7 C8 -28.7(5) no
C1 Ge1 C7 C12 148.0(4) no
C1 Ge1 C13 C14 -159.3(4) no
C1 Ge1 C13 C18 21.3(5) no
C2 Ge1 C7 C8 -144.6(4) no
C2 Ge1 C7 C12 32.1(5) no
C2 Ge1 C13 C14 -40.1(5) no
C2 Ge1 C13 C18 140.6(4) no
C7 Ge1 C13 C14 77.5(5) no
C7 Ge1 C13 C18 -101.9(5) no
C13 Ge1 C7 C8 96.1(4) no
C13 Ge1 C7 C12 -87.3(5) no
C3 Ge2 C19 C20 -27.6(5) no
C3 Ge2 C19 C24 151.8(4) no
C3 Ge2 C25 C26 139.7(4) no
C3 Ge2 C25 C30 -45.2(4) no
C4 Ge2 C19 C20 -147.3(4) no
C4 Ge2 C19 C24 32.1(5) no
C4 Ge2 C25 C26 -100.6(4) no
C4 Ge2 C25 C30 74.4(4) no
C19 Ge2 C25 C26 19.4(5) no
C19 Ge2 C25 C30 -165.6(4) no
C25 Ge2 C19 C20 93.4(5) no
C25 Ge2 C19 C24 -87.2(5) no
C5 Ge3 C31 C32 45.7(6) no
C5 Ge3 C31 C36 -131.9(5) no
C5 Ge3 C37 C38 66.6(5) no
C5 Ge3 C37 C42 -109.0(4) no
C6 Ge3 C31 C32 -69.0(6) no
C6 Ge3 C31 C36 113.4(5) no
C6 Ge3 C37 C38 -175.5(4) no
C6 Ge3 C37 C42 8.8(5) no
C31 Ge3 C37 C38 -50.9(5) no
C31 Ge3 C37 C42 133.4(4) no
C37 Ge3 C31 C32 167.1(5) no
C37 Ge3 C31 C36 -10.5(6) no
C43 Ge4 C49 C50 -146.7(4) no
C43 Ge4 C49 C54 31.2(5) no
C43 Ge4 C55 C56 -75.1(5) no
C43 Ge4 C55 C60 103.3(4) no
C44 Ge4 C49 C50 -28.0(4) no
C44 Ge4 C49 C54 150.0(4) no
C44 Ge4 C55 C56 164.1(4) no
C44 Ge4 C55 C60 -17.5(5) no
C49 Ge4 C55 C56 45.2(5) no
C49 Ge4 C55 C60 -136.4(4) no
C55 Ge4 C49 C50 91.8(4) no
C55 Ge4 C49 C54 -90.2(4) no
C45 Ge5 C61 C62 5.4(6) no
C45 Ge5 C61 C66 -179.5(4) no
C45 Ge5 C67 C68 -166.3(4) no
C45 Ge5 C67 C72 7.1(5) no
C46 Ge5 C61 C62 122.7(5) no
C46 Ge5 C61 C66 -62.2(5) no
C46 Ge5 C67 C68 77.3(5) no
C46 Ge5 C67 C72 -109.3(5) no
C61 Ge5 C67 C68 -47.5(5) no
C61 Ge5 C67 C72 125.9(5) no
C67 Ge5 C61 C62 -113.1(5) no
C67 Ge5 C61 C66 62.0(6) no
C47 Ge6 C73 C74 -49.9(5) no
C47 Ge6 C73 C78 130.9(4) no
C47 Ge6 C79 C80 119.6(5) no
C47 Ge6 C79 C84 -63.2(5) no
C48 Ge6 C73 C74 67.5(4) no
C48 Ge6 C73 C78 -111.7(4) no
C48 Ge6 C79 C80 1.7(6) no
C48 Ge6 C79 C84 178.9(4) no
C73 Ge6 C79 C80 -118.7(5) no
C73 Ge6 C79 C84 58.5(5) no
C79 Ge6 C73 C74 -172.1(4) no
C79 Ge6 C73 C78 8.7(5) no
Ge1 C7 C8 C9 177.9(4) no
Ge1 C7 C12 C11 -178.2(4) no
C8 C7 C12 C11 -1.4(9) no
C12 C7 C8 C9 1.1(9) no
C7 C8 C9 C10 -0.5(12) no
C8 C9 C10 C11 0.0(14) no
C9 C10 C11 C12 -0.3(15) no
C10 C11 C12 C7 1.1(13) no
Ge1 C13 C14 C15 -178.2(5) no
Ge1 C13 C18 C17 177.5(5) no
C14 C13 C18 C17 -1.9(11) no
C18 C13 C14 C15 1.3(11) no
C13 C14 C15 C16 0.7(13) no
C14 C15 C16 C17 -2.1(14) no
C15 C16 C17 C18 1.4(15) no
C16 C17 C18 C13 0.6(15) no
Ge2 C19 C20 C21 179.7(5) no
Ge2 C19 C24 C23 -178.8(5) no
C20 C19 C24 C23 0.6(12) no
C24 C19 C20 C21 0.4(11) no
C19 C20 C21 C22 -0.4(14) no
C20 C21 C22 C23 -0.6(15) no
C21 C22 C23 C24 1.6(16) no
C22 C23 C24 C19 -1.6(16) no
Ge2 C25 C26 C27 174.0(4) no
Ge2 C25 C30 C29 -175.2(4) no
C26 C25 C30 C29 -0.0(9) no
C30 C25 C26 C27 -1.1(9) no
C25 C26 C27 C28 1.7(11) no
C26 C27 C28 C29 -1.1(12) no
C27 C28 C29 C30 -0.1(12) no
C28 C29 C30 C25 0.7(11) no
Ge3 C31 C32 C33 -175.1(7) no
Ge3 C31 C36 C35 175.0(5) no
C32 C31 C36 C35 -2.6(13) no
C36 C31 C32 C33 2.6(16) no
C31 C32 C33 C34 -4(3) no
C32 C33 C34 C35 4(4) no
C33 C34 C35 C36 -4(3) no
C34 C35 C36 C31 3(2) no
Ge3 C37 C38 C39 -178.5(5) no
Ge3 C37 C42 C41 175.8(4) no
C38 C37 C42 C41 0.0(10) no
C42 C37 C38 C39 -2.7(10) no
C37 C38 C39 C40 2.3(14) no
C38 C39 C40 C41 0.8(14) no
C39 C40 C41 C42 -3.5(13) no
C40 C41 C42 C37 3.1(12) no
Ge4 C49 C50 C51 177.8(4) no
Ge4 C49 C54 C53 -178.3(4) no
C50 C49 C54 C53 -0.3(9) no
C54 C49 C50 C51 -0.2(8) no
C49 C50 C51 C52 0.1(9) no
C50 C51 C52 C53 0.6(11) no
C51 C52 C53 C54 -1.1(11) no
C52 C53 C54 C49 1.0(10) no
Ge4 C55 C56 C57 178.2(5) no
Ge4 C55 C60 C59 -178.5(4) no
C56 C55 C60 C59 -0.1(9) no
C60 C55 C56 C57 -0.3(10) no
C55 C56 C57 C58 -1.3(13) no
C56 C57 C58 C59 3.3(14) no
C57 C58 C59 C60 -3.7(13) no
C58 C59 C60 C55 2.1(11) no
Ge5 C61 C62 C63 176.9(4) no
Ge5 C61 C66 C65 -175.7(5) no
C62 C61 C66 C65 -0.4(11) no
C66 C61 C62 C63 1.5(10) no
C61 C62 C63 C64 -2.8(12) no
C62 C63 C64 C65 2.9(14) no
C63 C64 C65 C66 -1.8(15) no
C64 C65 C66 C61 0.5(15) no
Ge5 C67 C68 C69 177.5(6) no
Ge5 C67 C72 C71 -179.7(8) no
C68 C67 C72 C71 -6.1(16) no
C72 C67 C68 C69 3.8(14) no
C67 C68 C69 C70 -0.4(16) no
C68 C69 C70 C71 -0.7(18) no
C69 C70 C71 C72 -1(3) no
C70 C71 C72 C67 5(3) no
Ge6 C73 C74 C75 -179.2(4) no
Ge6 C73 C78 C77 177.4(4) no
C74 C73 C78 C77 -1.8(9) no
C78 C73 C74 C75 0.0(9) no
C73 C74 C75 C76 0.9(11) no
C74 C75 C76 C77 -0.1(12) no
C75 C76 C77 C78 -1.7(12) no
C76 C77 C78 C73 2.7(11) no
Ge6 C79 C80 C81 177.6(4) no
Ge6 C79 C84 C83 -178.4(5) no
C80 C79 C84 C83 -1.1(11) no
C84 C79 C80 C81 0.3(10) no
C79 C80 C81 C82 0.7(12) no
C80 C81 C82 C83 -0.8(15) no
C81 C82 C83 C84 -0.0(18) no
C82 C83 C84 C79 1.0(17) no

loop_
_platon_squeeze_void_nr
_platon_squeeze_void_average_x
_platon_squeeze_void_average_y
_platon_squeeze_void_average_z
_platon_squeeze_void_volume
_platon_squeeze_void_count_electrons
_platon_squeeze_void_content
1 -0.003 0.490 0.269 188 28 ' '
2 0.003 0.510 0.731 188 28 ' '
3 0.497 0.010 0.769 188 28 ' '
4 0.503 -0.010 0.231 188 28 ' '
